data_7106371
loop_
_publ_author_name
'Stephanie Dupuy'
'Faima Lazreg'
'Alexandra M. Z. Slawin'
'Catherine S. J. Cazin'
'Steven P. Nolan'

_publ_section_title
;
 Decarboxylation of aromatic carboxylic acids by gold(I)-N-heterocyclic
 carbene (NHC) complexes
;
_journal_name_full Chem.Commun.
_journal_page_first 5455
_journal_paper_doi 10.1039/c1cc10917k
_journal_volume 47
_journal_year 2011
_chemical_formula_moiety 'C35 H45 Au N2 O2'
_chemical_formula_sum 'C35 H45 Au N2 O2'
_chemical_formula_weight 722.70
_chemical_name_systematic
;
?
;
_space_group_IT_number 15
_symmetry_cell_setting monoclinic
_symmetry_space_group_name_Hall '-C 2yc'
_symmetry_space_group_name_H-M 'C 1 2/c 1'
_atom_sites_solution_hydrogens geom
_atom_sites_solution_primary direct
_atom_sites_solution_secondary difmap
_audit_creation_method SHELXL-97
_cell_angle_alpha 90.00
_cell_angle_beta 110.115(4)
_cell_angle_gamma 90.00
_cell_formula_units_Z 8
_cell_length_a 20.781(4)
_cell_length_b 15.622(3)
_cell_length_c 22.100(5)
_cell_measurement_reflns_used 10489
_cell_measurement_temperature 93(2)
_cell_measurement_theta_max 28.7
_cell_measurement_theta_min 2.0
_cell_volume 6737(2)
_computing_cell_refinement 'CrystalClear (Rigaku Corp., 2004)'
_computing_data_collection 'CrystalClear (Rigaku Corp., 2004)'
_computing_data_reduction 'CrystalClear (Rigaku Corp., 2004)'
_computing_molecular_graphics 'Bruker SHELXTL'
_computing_publication_material 'Bruker SHELXTL'
_computing_structure_refinement 'SHELXL-97 (Sheldrick, 1997)'
_computing_structure_solution 'SHELXS-97 (Sheldrick, 1990)'
_diffrn_ambient_temperature 93(2)
_diffrn_measured_fraction_theta_full 0.989
_diffrn_measured_fraction_theta_max 0.985
_diffrn_measurement_device_type CCD
_diffrn_measurement_method '\w and \f scans'
_diffrn_radiation_monochromator confocal
_diffrn_radiation_source 'rotating anode'
_diffrn_radiation_type MoK\a
_diffrn_radiation_wavelength 0.71073
_diffrn_reflns_av_R_equivalents 0.0746
_diffrn_reflns_av_sigmaI/netI 0.0859
_diffrn_reflns_limit_h_max 23
_diffrn_reflns_limit_h_min -24
_diffrn_reflns_limit_k_max 18
_diffrn_reflns_limit_k_min -18
_diffrn_reflns_limit_l_max 26
_diffrn_reflns_limit_l_min -18
_diffrn_reflns_number 20874
_diffrn_reflns_theta_full 25.00
_diffrn_reflns_theta_max 25.35
_diffrn_reflns_theta_min 1.96
_exptl_absorpt_coefficient_mu 4.398
_exptl_absorpt_correction_T_max 1.000
_exptl_absorpt_correction_T_min 0.617
_exptl_absorpt_correction_type multi-scan
_exptl_absorpt_process_details 'Jacobson, R. (1998) Private communication'
_exptl_crystal_colour Colorless
_exptl_crystal_density_diffrn 1.425
_exptl_crystal_density_method 'not measured'
_exptl_crystal_description Prism
_exptl_crystal_F_000 2912
_exptl_crystal_size_max 0.20
_exptl_crystal_size_mid 0.20
_exptl_crystal_size_min 0.03
_refine_diff_density_max 1.368
_refine_diff_density_min -1.252
_refine_diff_density_rms 0.155
_refine_ls_extinction_method none
_refine_ls_goodness_of_fit_ref 1.184
_refine_ls_hydrogen_treatment constr
_refine_ls_matrix_type full
_refine_ls_number_parameters 363
_refine_ls_number_reflns 6080
_refine_ls_number_restraints 30
_refine_ls_restrained_S_all 1.184
_refine_ls_R_factor_all 0.0633
_refine_ls_R_factor_gt 0.0472
_refine_ls_shift/su_max 0.020
_refine_ls_shift/su_mean 0.001
_refine_ls_structure_factor_coef Fsqd
_refine_ls_weighting_details 'calc w=1/[\s^2^(Fo^2^)+(0.0267P)^2^+0.0000P] where P=(Fo^2^+2Fc^2^)/3'
_refine_ls_weighting_scheme calc
_refine_ls_wR_factor_gt 0.0972
_refine_ls_wR_factor_ref 0.1041
_reflns_number_gt 4866
_reflns_number_total 6080
_reflns_threshold_expression >2sigma(I)
_cod_data_source_file c1cc10917k.txt
_cod_data_source_block 3A
_cod_original_cell_volume 6737(3)
_cod_original_sg_symbol_H-M C2/c
_cod_database_code 7106371

loop_
_symmetry_equiv_pos_as_xyz
'x, y, z'
'-x, y, -z+1/2'
'x+1/2, y+1/2, z'
'-x+1/2, y+1/2, -z+1/2'
'-x, -y, -z'
'x, -y, z-1/2'
'-x+1/2, -y+1/2, -z'
'x+1/2, -y+1/2, z-1/2'

loop_
_atom_site_label
_atom_site_type_symbol
_atom_site_fract_x
_atom_site_fract_y
_atom_site_fract_z
_atom_site_U_iso_or_equiv
_atom_site_adp_type
_atom_site_occupancy
_atom_site_symmetry_multiplicity
_atom_site_calc_flag
_atom_site_refinement_flags
_atom_site_disorder_assembly
_atom_site_disorder_group
Au1 Au 0.233552(11) 0.117159(16) 0.160351(11) 0.02730(11) Uani 1 1 d . . .
C1 C 0.2428(3) 0.2298(4) 0.2068(3) 0.0261(15) Uani 1 1 d . . .
N2 N 0.2390(2) 0.3096(3) 0.1820(3) 0.0288(13) Uani 1 1 d . . .
C3 C 0.2468(3) 0.3719(4) 0.2277(3) 0.0338(17) Uani 1 1 d . . .
H3A H 0.2461 0.4321 0.2211 0.041 Uiso 1 1 calc R . .
C4 C 0.2556(3) 0.3313(4) 0.2840(3) 0.0302(16) Uani 1 1 d . . .
H4A H 0.2617 0.3572 0.3245 0.036 Uiso 1 1 calc R . .
N5 N 0.2538(2) 0.2445(3) 0.2708(2) 0.0263(12) Uani 1 1 d . . .
C6 C 0.2276(3) 0.3263(4) 0.1148(3) 0.0283(15) Uani 1 1 d . . .
C7 C 0.1605(3) 0.3216(4) 0.0721(3) 0.0301(15) Uani 1 1 d . . .
C8 C 0.1515(3) 0.3382(4) 0.0068(3) 0.0370(17) Uani 1 1 d . . .
H8A H 0.1068 0.3358 -0.0245 0.044 Uiso 1 1 calc R . .
C9 C 0.2057(4) 0.3575(4) -0.0122(3) 0.0400(17) Uani 1 1 d . . .
H9A H 0.1979 0.3684 -0.0565 0.048 Uiso 1 1 calc R . .
C10 C 0.2716(4) 0.3618(4) 0.0316(4) 0.0416(18) Uani 1 1 d . . .
H10A H 0.3087 0.3753 0.0174 0.050 Uiso 1 1 calc R . .
C11 C 0.2836(3) 0.3461(4) 0.0966(4) 0.0355(17) Uani 1 1 d . . .
C12 C 0.0995(3) 0.2987(4) 0.0913(3) 0.0375(17) Uani 1 1 d . . .
H12A H 0.1172 0.2868 0.1387 0.045 Uiso 1 1 calc R . .
C13 C 0.0499(3) 0.3744(4) 0.0802(4) 0.051(2) Uani 1 1 d . . .
H13A H 0.0747 0.4250 0.1026 0.076 Uiso 1 1 calc R . .
H13B H 0.0132 0.3602 0.0969 0.076 Uiso 1 1 calc R . .
H13C H 0.0301 0.3863 0.0339 0.076 Uiso 1 1 calc R . .
C14 C 0.0633(3) 0.2177(5) 0.0577(4) 0.049(2) Uani 1 1 d . . .
H14A H 0.0963 0.1706 0.0663 0.073 Uiso 1 1 calc R . .
H14B H 0.0438 0.2279 0.0111 0.073 Uiso 1 1 calc R . .
H14C H 0.0265 0.2028 0.0740 0.073 Uiso 1 1 calc R . .
C15 C 0.3565(3) 0.3505(5) 0.1455(4) 0.048(2) Uani 1 1 d . . .
H15A H 0.3537 0.3752 0.1863 0.057 Uiso 1 1 calc R . .
C16 C 0.4056(4) 0.4064(6) 0.1244(6) 0.097(4) Uani 1 1 d . . .
H16A H 0.4509 0.4065 0.1582 0.145 Uiso 1 1 calc R . .
H16B H 0.3880 0.4651 0.1169 0.145 Uiso 1 1 calc R . .
H16C H 0.4095 0.3834 0.0845 0.145 Uiso 1 1 calc R . .
C17 C 0.3883(3) 0.2631(5) 0.1608(4) 0.048(2) Uani 1 1 d . . .
H17A H 0.3588 0.2260 0.1757 0.071 Uiso 1 1 calc R . .
H17B H 0.4334 0.2679 0.1946 0.071 Uiso 1 1 calc R . .
H17C H 0.3936 0.2384 0.1220 0.071 Uiso 1 1 calc R . .
C18 C 0.2655(3) 0.1776(4) 0.3200(3) 0.0274(15) Uani 1 1 d . . .
C19 C 0.3314(3) 0.1463(4) 0.3465(3) 0.0316(15) Uani 1 1 d . . .
C20 C 0.3421(3) 0.0854(5) 0.3956(3) 0.0387(17) Uani 1 1 d . . .
H20A H 0.3868 0.0628 0.4160 0.046 Uiso 1 1 calc R . .
C21 C 0.2898(3) 0.0581(5) 0.4145(3) 0.0438(19) Uani 1 1 d . . .
H21A H 0.2983 0.0163 0.4475 0.053 Uiso 1 1 calc R . .
C22 C 0.2248(4) 0.0904(5) 0.3862(4) 0.052(2) Uani 1 1 d . . .
H22A H 0.1888 0.0702 0.3998 0.062 Uiso 1 1 calc R . .
C23 C 0.2110(3) 0.1518(5) 0.3383(3) 0.0428(19) Uani 1 1 d . . .
C24 C 0.3901(3) 0.1757(4) 0.3259(3) 0.0399(17) Uani 1 1 d U . .
H24A H 0.3728 0.2226 0.2936 0.048 Uiso 1 1 calc R . .
C25 C 0.4484(4) 0.2126(7) 0.3842(5) 0.089(3) Uani 1 1 d . . .
H25A H 0.4305 0.2593 0.4034 0.133 Uiso 1 1 calc R . .
H25B H 0.4850 0.2344 0.3699 0.133 Uiso 1 1 calc R . .
H25C H 0.4667 0.1674 0.4163 0.133 Uiso 1 1 calc R . .
C26 C 0.4169(4) 0.1037(5) 0.2942(4) 0.064(3) Uani 1 1 d . . .
H26A H 0.3794 0.0820 0.2568 0.096 Uiso 1 1 calc R . .
H26B H 0.4347 0.0573 0.3253 0.096 Uiso 1 1 calc R . .
H26C H 0.4536 0.1257 0.2801 0.096 Uiso 1 1 calc R . .
C27 C 0.1379(3) 0.1848(6) 0.3041(5) 0.066(3) Uani 1 1 d . . .
H27A H 0.1408 0.2417 0.2845 0.080 Uiso 1 1 calc R . .
C28 C 0.0978(3) 0.1955(5) 0.3499(5) 0.062(3) Uani 1 1 d . . .
H28A H 0.1221 0.2353 0.3845 0.093 Uiso 1 1 calc R . .
H28B H 0.0932 0.1399 0.3685 0.093 Uiso 1 1 calc R . .
H28C H 0.0521 0.2184 0.3261 0.093 Uiso 1 1 calc R . .
C29 C 0.0996(5) 0.1204(6) 0.2482(6) 0.098(4) Uani 1 1 d U . .
H29A H 0.1254 0.1148 0.2187 0.147 Uiso 1 1 calc R . .
H29B H 0.0536 0.1422 0.2245 0.147 Uiso 1 1 calc R . .
H29C H 0.0961 0.0643 0.2666 0.147 Uiso 1 1 calc R . .
C31 C 0.2231(3) 0.0054(4) 0.1113(3) 0.0297(15) Uani 1 1 d . . .
O32 O 0.1047(2) 0.0077(3) 0.0859(2) 0.0470(12) Uani 1 1 d U . .
C32 C 0.1614(3) -0.0337(4) 0.0795(3) 0.0352(17) Uani 1 1 d . . .
C33 C 0.1529(4) -0.1097(5) 0.0441(4) 0.052(2) Uani 1 1 d . . .
H33A H 0.1089 -0.1341 0.0239 0.063 Uiso 1 1 calc R . .
C34 C 0.2113(4) -0.1482(6) 0.0397(4) 0.061(2) Uani 1 1 d . . .
H34A H 0.2071 -0.2005 0.0168 0.073 Uiso 1 1 calc R . .
C35 C 0.2753(4) -0.1121(4) 0.0677(4) 0.0433(19) Uani 1 1 d . . .
H35A H 0.3149 -0.1377 0.0633 0.052 Uiso 1 1 calc R . .
O36 O 0.3422(2) 0.0026(3) 0.1345(2) 0.0465(13) Uani 1 1 d . . .
C36 C 0.2798(3) -0.0369(4) 0.1028(3) 0.0339(16) Uani 1 1 d . . .
C37 C 0.0487(7) -0.0270(12) 0.0759(9) 0.223(8) Uani 1 1 d U . .
H37A H 0.0405 -0.0692 0.0413 0.334 Uiso 1 1 calc R . .
H37B H 0.0124 0.0163 0.0634 0.334 Uiso 1 1 calc R . .
H37C H 0.0486 -0.0558 0.1153 0.334 Uiso 1 1 calc R . .
C38 C 0.4019(4) -0.0350(6) 0.1288(4) 0.067(2) Uani 1 1 d U . .
H38A H 0.4060 -0.0943 0.1442 0.101 Uiso 1 1 calc R . .
H38B H 0.4423 -0.0025 0.1547 0.101 Uiso 1 1 calc R . .
H38C H 0.3988 -0.0343 0.0835 0.101 Uiso 1 1 calc R . .

loop_
_atom_site_aniso_label
_atom_site_aniso_U_11
_atom_site_aniso_U_22
_atom_site_aniso_U_33
_atom_site_aniso_U_23
_atom_site_aniso_U_13
_atom_site_aniso_U_12
Au1 0.02560(18) 0.03205(19) 0.02463(18) 0.00194(11) 0.00913(12) 0.00221(10)
C1 0.017(3) 0.036(4) 0.023(4) 0.002(3) 0.004(2) 0.000(3)
N2 0.025(3) 0.031(3) 0.028(3) 0.001(3) 0.006(2) 0.000(2)
C3 0.036(4) 0.037(4) 0.026(4) 0.000(3) 0.008(3) 0.005(3)
C4 0.033(4) 0.033(4) 0.026(4) -0.003(3) 0.013(3) -0.003(3)
N5 0.024(3) 0.035(3) 0.017(3) 0.005(2) 0.004(2) -0.001(2)
C6 0.036(4) 0.033(4) 0.019(3) 0.006(3) 0.012(3) 0.001(3)
C7 0.033(4) 0.036(4) 0.022(4) 0.000(3) 0.009(3) 0.000(3)
C8 0.039(4) 0.042(5) 0.028(4) 0.004(3) 0.009(3) 0.005(3)
C9 0.059(5) 0.040(4) 0.029(4) 0.003(4) 0.025(4) 0.007(4)
C10 0.046(4) 0.034(4) 0.058(5) 0.002(4) 0.035(4) 0.000(3)
C11 0.033(4) 0.026(4) 0.047(5) 0.009(3) 0.013(3) 0.006(3)
C12 0.029(4) 0.056(5) 0.026(4) 0.007(3) 0.008(3) 0.002(3)
C13 0.043(4) 0.050(5) 0.071(6) -0.009(4) 0.036(4) -0.002(3)
C14 0.034(4) 0.050(5) 0.057(5) 0.008(4) 0.009(3) -0.005(3)
C15 0.028(4) 0.053(5) 0.061(5) -0.008(4) 0.013(3) -0.001(3)
C16 0.041(5) 0.072(7) 0.159(12) 0.024(7) 0.012(6) -0.009(5)
C17 0.034(4) 0.059(5) 0.040(5) 0.008(4) 0.001(3) 0.005(3)
C18 0.018(3) 0.034(4) 0.028(4) -0.009(3) 0.005(3) -0.006(3)
C19 0.033(4) 0.044(4) 0.019(4) -0.004(3) 0.011(3) -0.006(3)
C20 0.041(4) 0.043(4) 0.028(4) 0.009(3) 0.006(3) 0.000(3)
C21 0.055(5) 0.048(5) 0.026(4) 0.008(4) 0.011(3) 0.001(4)
C22 0.045(5) 0.073(6) 0.043(5) 0.014(4) 0.021(4) -0.012(4)
C23 0.039(4) 0.057(5) 0.034(4) 0.012(4) 0.015(3) -0.002(4)
C24 0.0395(19) 0.0407(19) 0.0394(19) 0.0008(10) 0.0136(11) 0.0000(10)
C25 0.051(5) 0.140(10) 0.067(7) 0.005(7) 0.009(5) -0.034(6)
C26 0.067(6) 0.087(7) 0.050(6) 0.013(5) 0.036(4) 0.020(5)
C27 0.037(4) 0.087(7) 0.084(7) 0.036(6) 0.033(4) 0.007(4)
C28 0.032(4) 0.058(6) 0.098(8) -0.008(5) 0.026(4) -0.012(4)
C29 0.097(4) 0.100(4) 0.098(4) -0.0003(10) 0.0338(15) 0.0001(10)
C31 0.032(4) 0.036(4) 0.020(4) 0.009(3) 0.007(3) 0.004(3)
O32 0.0446(14) 0.0462(15) 0.0484(15) -0.0020(10) 0.0138(9) -0.0006(9)
C32 0.035(4) 0.036(4) 0.031(4) -0.003(3) 0.007(3) 0.010(3)
C33 0.054(5) 0.050(5) 0.043(5) -0.011(4) 0.003(4) -0.001(4)
C34 0.075(6) 0.059(6) 0.041(5) -0.016(5) 0.010(4) 0.008(5)
C35 0.047(5) 0.046(5) 0.042(5) 0.005(4) 0.023(4) 0.018(3)
O36 0.031(3) 0.053(3) 0.062(4) 0.010(3) 0.025(2) 0.013(2)
C36 0.041(4) 0.040(4) 0.024(4) 0.010(3) 0.017(3) 0.006(3)
C37 0.223(8) 0.223(8) 0.223(8) -0.0002(10) 0.077(3) 0.0002(10)
C38 0.067(3) 0.068(3) 0.068(3) -0.0004(10) 0.0241(12) 0.0010(10)

loop_
_atom_type_symbol
_atom_type_description
_atom_type_scat_dispersion_real
_atom_type_scat_dispersion_imag
_atom_type_scat_source
C C 0.0033 0.0016 'International Tables Vol C Tables 4.2.6.8 and 6.1.1.4'
H H 0.0000 0.0000 'International Tables Vol C Tables 4.2.6.8 and 6.1.1.4'
N N 0.0061 0.0033 'International Tables Vol C Tables 4.2.6.8 and 6.1.1.4'
O O 0.0106 0.0060 'International Tables Vol C Tables 4.2.6.8 and 6.1.1.4'
Au Au -2.0133 8.8022 'International Tables Vol C Tables 4.2.6.8 and 6.1.1.4'

loop_
_geom_angle_atom_site_label_1
_geom_angle_atom_site_label_2
_geom_angle_atom_site_label_3
_geom_angle
_geom_angle_site_symmetry_1
_geom_angle_site_symmetry_3
_geom_angle_publ_flag
C1 Au1 C31 178.5(2) . . ?
N2 C1 N5 103.2(5) . . ?
N2 C1 Au1 128.1(5) . . ?
N5 C1 Au1 128.7(5) . . ?
C1 N2 C3 112.3(6) . . ?
C1 N2 C6 123.2(6) . . ?
C3 N2 C6 124.4(5) . . ?
C4 C3 N2 106.8(6) . . ?
C4 C3 H3A 126.6 . . ?
N2 C3 H3A 126.6 . . ?
C3 C4 N5 106.3(6) . . ?
C3 C4 H4A 126.8 . . ?
N5 C4 H4A 126.8 . . ?
C1 N5 C4 111.3(5) . . ?
C1 N5 C18 124.8(5) . . ?
C4 N5 C18 123.8(5) . . ?
C7 C6 C11 123.9(6) . . ?
C7 C6 N2 117.4(5) . . ?
C11 C6 N2 118.7(5) . . ?
C6 C7 C8 115.7(6) . . ?
C6 C7 C12 124.2(6) . . ?
C8 C7 C12 120.1(5) . . ?
C9 C8 C7 121.4(6) . . ?
C9 C8 H8A 119.3 . . ?
C7 C8 H8A 119.3 . . ?
C8 C9 C10 121.4(7) . . ?
C8 C9 H9A 119.3 . . ?
C10 C9 H9A 119.3 . . ?
C9 C10 C11 119.8(6) . . ?
C9 C10 H10A 120.1 . . ?
C11 C10 H10A 120.1 . . ?
C10 C11 C6 117.8(6) . . ?
C10 C11 C15 120.3(6) . . ?
C6 C11 C15 121.9(7) . . ?
C7 C12 C14 112.3(6) . . ?
C7 C12 C13 110.8(6) . . ?
C14 C12 C13 111.7(5) . . ?
C7 C12 H12A 107.3 . . ?
C14 C12 H12A 107.3 . . ?
C13 C12 H12A 107.3 . . ?
C12 C13 H13A 109.5 . . ?
C12 C13 H13B 109.5 . . ?
H13A C13 H13B 109.5 . . ?
C12 C13 H13C 109.5 . . ?
H13A C13 H13C 109.5 . . ?
H13B C13 H13C 109.5 . . ?
C12 C14 H14A 109.5 . . ?
C12 C14 H14B 109.5 . . ?
H14A C14 H14B 109.5 . . ?
C12 C14 H14C 109.5 . . ?
H14A C14 H14C 109.5 . . ?
H14B C14 H14C 109.5 . . ?
C17 C15 C11 111.8(6) . . ?
C17 C15 C16 107.3(6) . . ?
C11 C15 C16 114.3(7) . . ?
C17 C15 H15A 107.7 . . ?
C11 C15 H15A 107.7 . . ?
C16 C15 H15A 107.7 . . ?
C15 C16 H16A 109.5 . . ?
C15 C16 H16B 109.5 . . ?
H16A C16 H16B 109.5 . . ?
C15 C16 H16C 109.5 . . ?
H16A C16 H16C 109.5 . . ?
H16B C16 H16C 109.5 . . ?
C15 C17 H17A 109.5 . . ?
C15 C17 H17B 109.5 . . ?
H17A C17 H17B 109.5 . . ?
C15 C17 H17C 109.5 . . ?
H17A C17 H17C 109.5 . . ?
H17B C17 H17C 109.5 . . ?
C19 C18 C23 124.2(6) . . ?
C19 C18 N5 117.1(5) . . ?
C23 C18 N5 118.6(5) . . ?
C18 C19 C20 116.1(6) . . ?
C18 C19 C24 123.3(6) . . ?
C20 C19 C24 120.5(6) . . ?
C21 C20 C19 121.3(6) . . ?
C21 C20 H20A 119.4 . . ?
C19 C20 H20A 119.4 . . ?
C20 C21 C22 120.7(7) . . ?
C20 C21 H21A 119.7 . . ?
C22 C21 H21A 119.7 . . ?
C23 C22 C21 120.9(7) . . ?
C23 C22 H22A 119.5 . . ?
C21 C22 H22A 119.5 . . ?
C22 C23 C18 116.7(6) . . ?
C22 C23 C27 121.3(6) . . ?
C18 C23 C27 121.8(7) . . ?
C19 C24 C26 111.9(6) . . ?
C19 C24 C25 110.2(6) . . ?
C26 C24 C25 110.7(6) . . ?
C19 C24 H24A 108.0 . . ?
C26 C24 H24A 108.0 . . ?
C25 C24 H24A 108.0 . . ?
C24 C25 H25A 109.5 . . ?
C24 C25 H25B 109.5 . . ?
H25A C25 H25B 109.5 . . ?
C24 C25 H25C 109.5 . . ?
H25A C25 H25C 109.5 . . ?
H25B C25 H25C 109.5 . . ?
C24 C26 H26A 109.5 . . ?
C24 C26 H26B 109.5 . . ?
H26A C26 H26B 109.5 . . ?
C24 C26 H26C 109.5 . . ?
H26A C26 H26C 109.5 . . ?
H26B C26 H26C 109.5 . . ?
C23 C27 C28 112.6(7) . . ?
C23 C27 C29 108.6(8) . . ?
C28 C27 C29 110.2(7) . . ?
C23 C27 H27A 108.4 . . ?
C28 C27 H27A 108.4 . . ?
C29 C27 H27A 108.4 . . ?
C27 C28 H28A 109.5 . . ?
C27 C28 H28B 109.5 . . ?
H28A C28 H28B 109.5 . . ?
C27 C28 H28C 109.5 . . ?
H28A C28 H28C 109.5 . . ?
H28B C28 H28C 109.5 . . ?
C27 C29 H29A 109.5 . . ?
C27 C29 H29B 109.5 . . ?
H29A C29 H29B 109.5 . . ?
C27 C29 H29C 109.5 . . ?
H29A C29 H29C 109.5 . . ?
H29B C29 H29C 109.5 . . ?
C32 C31 C36 113.3(6) . . ?
C32 C31 Au1 124.4(5) . . ?
C36 C31 Au1 122.1(5) . . ?
C37 O32 C32 123.8(10) . . ?
C31 C32 O32 114.5(6) . . ?
C31 C32 C33 125.3(6) . . ?
O32 C32 C33 120.2(6) . . ?
C34 C33 C32 117.5(7) . . ?
C34 C33 H33A 121.2 . . ?
C32 C33 H33A 121.2 . . ?
C35 C34 C33 121.5(8) . . ?
C35 C34 H34A 119.3 . . ?
C33 C34 H34A 119.3 . . ?
C34 C35 C36 117.8(7) . . ?
C34 C35 H35A 121.1 . . ?
C36 C35 H35A 121.1 . . ?
C36 O36 C38 117.7(6) . . ?
C35 C36 O36 121.9(6) . . ?
C35 C36 C31 124.5(6) . . ?
O36 C36 C31 113.6(6) . . ?
O32 C37 H37A 109.5 . . ?
O32 C37 H37B 109.5 . . ?
H37A C37 H37B 109.5 . . ?
O32 C37 H37C 109.5 . . ?
H37A C37 H37C 109.5 . . ?
H37B C37 H37C 109.5 . . ?
O36 C38 H38A 109.5 . . ?
O36 C38 H38B 109.5 . . ?
H38A C38 H38B 109.5 . . ?
O36 C38 H38C 109.5 . . ?
H38A C38 H38C 109.5 . . ?
H38B C38 H38C 109.5 . . ?

loop_
_geom_bond_atom_site_label_1
_geom_bond_atom_site_label_2
_geom_bond_distance
_geom_bond_site_symmetry_2
_geom_bond_publ_flag
Au1 C1 2.013(6) . ?
Au1 C31 2.026(7) . ?
C1 N2 1.354(8) . ?
C1 N5 1.373(8) . ?
N2 C3 1.372(8) . ?
N2 C6 1.444(8) . ?
C3 C4 1.352(9) . ?
C3 H3A 0.9500 . ?
C4 N5 1.385(8) . ?
C4 H4A 0.9500 . ?
N5 C18 1.466(8) . ?
C6 C7 1.391(8) . ?
C6 C11 1.392(9) . ?
C7 C8 1.413(9) . ?
C7 C12 1.511(9) . ?
C8 C9 1.364(9) . ?
C8 H8A 0.9500 . ?
C9 C10 1.380(9) . ?
C9 H9A 0.9500 . ?
C10 C11 1.393(10) . ?
C10 H10A 0.9500 . ?
C11 C15 1.529(9) . ?
C12 C14 1.528(9) . ?
C12 C13 1.532(9) . ?
C12 H12A 1.0000 . ?
C13 H13A 0.9800 . ?
C13 H13B 0.9800 . ?
C13 H13C 0.9800 . ?
C14 H14A 0.9800 . ?
C14 H14B 0.9800 . ?
C14 H14C 0.9800 . ?
C15 C17 1.504(9) . ?
C15 C16 1.535(11) . ?
C15 H15A 1.0000 . ?
C16 H16A 0.9800 . ?
C16 H16B 0.9800 . ?
C16 H16C 0.9800 . ?
C17 H17A 0.9800 . ?
C17 H17B 0.9800 . ?
C17 H17C 0.9800 . ?
C18 C19 1.379(8) . ?
C18 C23 1.390(9) . ?
C19 C20 1.401(9) . ?
C19 C24 1.513(9) . ?
C20 C21 1.360(9) . ?
C20 H20A 0.9500 . ?
C21 C22 1.376(9) . ?
C21 H21A 0.9500 . ?
C22 C23 1.383(10) . ?
C22 H22A 0.9500 . ?
C23 C27 1.533(9) . ?
C24 C26 1.528(10) . ?
C24 C25 1.544(10) . ?
C24 H24A 1.0000 . ?
C25 H25A 0.9800 . ?
C25 H25B 0.9800 . ?
C25 H25C 0.9800 . ?
C26 H26A 0.9800 . ?
C26 H26B 0.9800 . ?
C26 H26C 0.9800 . ?
C27 C28 1.526(12) . ?
C27 C29 1.581(13) . ?
C27 H27A 1.0000 . ?
C28 H28A 0.9800 . ?
C28 H28B 0.9800 . ?
C28 H28C 0.9800 . ?
C29 H29A 0.9800 . ?
C29 H29B 0.9800 . ?
C29 H29C 0.9800 . ?
C31 C32 1.376(8) . ?
C31 C36 1.419(9) . ?
O32 C37 1.234(15) . ?
O32 C32 1.393(7) . ?
C32 C33 1.399(9) . ?
C33 C34 1.387(11) . ?
C33 H33A 0.9500 . ?
C34 C35 1.379(10) . ?
C34 H34A 0.9500 . ?
C35 C36 1.392(9) . ?
C35 H35A 0.9500 . ?
O36 C36 1.388(7) . ?
O36 C38 1.417(8) . ?
C37 H37A 0.9800 . ?
C37 H37B 0.9800 . ?
C37 H37C 0.9800 . ?
C38 H38A 0.9800 . ?
C38 H38B 0.9800 . ?
C38 H38C 0.9800 . ?

loop_
_geom_torsion_atom_site_label_1
_geom_torsion_atom_site_label_2
_geom_torsion_atom_site_label_3
_geom_torsion_atom_site_label_4
_geom_torsion
_geom_torsion_site_symmetry_1
_geom_torsion_site_symmetry_2
_geom_torsion_site_symmetry_3
_geom_torsion_site_symmetry_4
_geom_torsion_publ_flag
N5 C1 N2 C3 -0.3(6) . . . . ?
Au1 C1 N2 C3 179.1(4) . . . . ?
N5 C1 N2 C6 -180.0(5) . . . . ?
Au1 C1 N2 C6 -0.5(8) . . . . ?
C1 N2 C3 C4 -0.3(7) . . . . ?
C6 N2 C3 C4 179.3(5) . . . . ?
N2 C3 C4 N5 0.8(7) . . . . ?
N2 C1 N5 C4 0.8(6) . . . . ?
Au1 C1 N5 C4 -178.6(4) . . . . ?
N2 C1 N5 C18 -176.4(5) . . . . ?
Au1 C1 N5 C18 4.2(8) . . . . ?
C3 C4 N5 C1 -1.1(7) . . . . ?
C3 C4 N5 C18 176.2(5) . . . . ?
C1 N2 C6 C7 80.7(7) . . . . ?
C3 N2 C6 C7 -98.9(7) . . . . ?
C1 N2 C6 C11 -99.5(7) . . . . ?
C3 N2 C6 C11 80.9(8) . . . . ?
C11 C6 C7 C8 0.2(10) . . . . ?
N2 C6 C7 C8 -179.9(6) . . . . ?
C11 C6 C7 C12 179.0(6) . . . . ?
N2 C6 C7 C12 -1.2(10) . . . . ?
C6 C7 C8 C9 -0.1(10) . . . . ?
C12 C7 C8 C9 -178.9(6) . . . . ?
C7 C8 C9 C10 0.0(11) . . . . ?
C8 C9 C10 C11 -0.1(11) . . . . ?
C9 C10 C11 C6 0.2(10) . . . . ?
C9 C10 C11 C15 179.9(6) . . . . ?
C7 C6 C11 C10 -0.3(10) . . . . ?
N2 C6 C11 C10 179.9(6) . . . . ?
C7 C6 C11 C15 -180.0(6) . . . . ?
N2 C6 C11 C15 0.2(9) . . . . ?
C6 C7 C12 C14 -119.1(7) . . . . ?
C8 C7 C12 C14 59.6(8) . . . . ?
C6 C7 C12 C13 115.3(7) . . . . ?
C8 C7 C12 C13 -66.0(8) . . . . ?
C10 C11 C15 C17 -98.1(8) . . . . ?
C6 C11 C15 C17 81.6(9) . . . . ?
C10 C11 C15 C16 24.0(10) . . . . ?
C6 C11 C15 C16 -156.3(7) . . . . ?
C1 N5 C18 C19 82.7(7) . . . . ?
C4 N5 C18 C19 -94.1(7) . . . . ?
C1 N5 C18 C23 -99.3(7) . . . . ?
C4 N5 C18 C23 83.8(7) . . . . ?
C23 C18 C19 C20 -0.8(10) . . . . ?
N5 C18 C19 C20 177.0(6) . . . . ?
C23 C18 C19 C24 -179.6(7) . . . . ?
N5 C18 C19 C24 -1.8(9) . . . . ?
C18 C19 C20 C21 1.3(10) . . . . ?
C24 C19 C20 C21 -179.8(7) . . . . ?
C19 C20 C21 C22 -0.7(11) . . . . ?
C20 C21 C22 C23 -0.5(12) . . . . ?
C21 C22 C23 C18 1.0(12) . . . . ?
C21 C22 C23 C27 176.8(8) . . . . ?
C19 C18 C23 C22 -0.3(11) . . . . ?
N5 C18 C23 C22 -178.1(7) . . . . ?
C19 C18 C23 C27 -176.1(7) . . . . ?
N5 C18 C23 C27 6.1(10) . . . . ?
C18 C19 C24 C26 -114.8(7) . . . . ?
C20 C19 C24 C26 66.4(8) . . . . ?
C18 C19 C24 C25 121.6(7) . . . . ?
C20 C19 C24 C25 -57.2(9) . . . . ?
C22 C23 C27 C28 38.9(11) . . . . ?
C18 C23 C27 C28 -145.6(7) . . . . ?
C22 C23 C27 C29 -83.4(10) . . . . ?
C18 C23 C27 C29 92.1(9) . . . . ?
C36 C31 C32 O32 -178.6(5) . . . . ?
Au1 C31 C32 O32 -3.0(8) . . . . ?
C36 C31 C32 C33 2.8(10) . . . . ?
Au1 C31 C32 C33 178.4(6) . . . . ?
C37 O32 C32 C31 -160.4(12) . . . . ?
C37 O32 C32 C33 18.2(14) . . . . ?
C31 C32 C33 C34 -1.3(12) . . . . ?
O32 C32 C33 C34 -179.8(7) . . . . ?
C32 C33 C34 C35 -1.4(13) . . . . ?
C33 C34 C35 C36 2.2(12) . . . . ?
C34 C35 C36 O36 177.9(7) . . . . ?
C34 C35 C36 C31 -0.4(11) . . . . ?
C38 O36 C36 C35 1.5(9) . . . . ?
C38 O36 C36 C31 -179.9(6) . . . . ?
C32 C31 C36 C35 -1.9(9) . . . . ?
Au1 C31 C36 C35 -177.7(5) . . . . ?
C32 C31 C36 O36 179.6(5) . . . . ?
Au1 C31 C36 O36 3.9(7) . . . . ?

loop_
_cod_related_entry_id
_cod_related_entry_database
_cod_related_entry_code
1 ChemSpider 30653288
